data_1544649
loop_
_publ_author_name
'Paikar, Arpita'
'Pramanik, Apurba'
'Das, Tanmay'
'Haldar, Debasish'

_publ_section_title
;
 A self-assembled peptide mimetic of a tubular host and a supramolecular
 polymer
;
_journal_issue 2
_journal_name_full 'Polym. Chem.'
_journal_page_first 396
_journal_paper_doi 10.1039/C6PY01955B
_journal_volume 8
_journal_year 2017
_chemical_absolute_configuration S
_chemical_formula_moiety 'C19 H35 N3 O7'
_chemical_formula_sum 'C19 H35 N3 O7'
_chemical_formula_weight 417.50
_chemical_name_systematic
;
 ? 
;
_space_group_crystal_system hexagonal
_space_group_IT_number 170
_space_group_name_Hall 'P 65'
_space_group_name_H-M_alt 'P 65'
_symmetry_space_group_name_Hall 'P 65'
_symmetry_space_group_name_H-M 'P 65'
_atom_sites_solution_hydrogens geom
_audit_creation_date 2016-02-16
_audit_creation_method
;
Olex2 1.2
(compiled 2015.09.30 svn.r3233 for OlexSys, GUI svn.r5103)
;
_audit_update_record
;
2016-02-17 deposited with the CCDC.
2016-11-21 downloaded from the CCDC.
;
_cell_angle_alpha 90
_cell_angle_beta 90
_cell_angle_gamma 120
_cell_formula_units_Z 6
_cell_length_a 19.7793(8)
_cell_length_b 19.7793(8)
_cell_length_c 11.2095(7)
_cell_measurement_reflns_used 3615
_cell_measurement_temperature 100.00(10)
_cell_measurement_theta_max 27.8220
_cell_measurement_theta_min 2.3590
_cell_volume 3797.9(3)
_computing_cell_refinement 'CrysAlisPro 1.171.38.41 (Rigaku OD, 2015)'
_computing_data_collection 'CrysAlisPro 1.171.38.41 (Rigaku OD, 2015)'
_computing_data_reduction 'CrysAlisPro 1.171.38.41 (Rigaku OD, 2015)'
_computing_molecular_graphics 'Olex2 (Dolomanov et al., 2009)'
_computing_publication_material 'Olex2 (Dolomanov et al., 2009)'
_computing_structure_refinement 'ShelXL (Sheldrick, 2015)'
_computing_structure_solution 'ShelXS (Sheldrick, 2008)'
_diffrn_ambient_environment N~2~
_diffrn_ambient_temperature 100.00(10)
_diffrn_detector 'CCD plate'
_diffrn_detector_area_resol_mean 7.9580
_diffrn_detector_type Eos
_diffrn_measured_fraction_theta_full 0.998
_diffrn_measured_fraction_theta_max 0.902
_diffrn_measurement_details
;
List of Runs (angles in degrees, time in seconds):

  # Type    Start    End  Width  t~exp~   \w     \q     \k     \f   Frames
#--------------------------------------------------------------------------
  1  \w     32.00 101.00   1.00  100.00    --   28.08  57.00-180.00   69
  2  \w     38.00 121.00   1.00  100.00    --   28.08 178.00-150.00   83
;
_diffrn_measurement_device 'four-circle diffractometer'
_diffrn_measurement_device_type 'SuperNova, Dual, Cu at zero, Eos'
_diffrn_measurement_method '\w scans'
_diffrn_orient_matrix_type 'CrysAlisPro convention (1999,Acta A55,543-557)'
_diffrn_orient_matrix_UB_11 -0.0226012000
_diffrn_orient_matrix_UB_12 0.0186601000
_diffrn_orient_matrix_UB_13 0.0041199000
_diffrn_orient_matrix_UB_21 -0.0346323000
_diffrn_orient_matrix_UB_22 -0.0368898000
_diffrn_orient_matrix_UB_23 -0.0015044000
_diffrn_orient_matrix_UB_31 0.0008076000
_diffrn_orient_matrix_UB_32 -0.0019357000
_diffrn_orient_matrix_UB_33 0.0631891000
_diffrn_radiation_monochromator mirror
_diffrn_radiation_probe x-ray
_diffrn_radiation_type MoK\a
_diffrn_radiation_wavelength 0.71073
_diffrn_reflns_av_R_equivalents 0.0581
_diffrn_reflns_av_unetI/netI 0.0702
_diffrn_reflns_Laue_measured_fraction_full 0.998
_diffrn_reflns_Laue_measured_fraction_max 0.902
_diffrn_reflns_limit_h_max 11
_diffrn_reflns_limit_h_min -24
_diffrn_reflns_limit_k_max 26
_diffrn_reflns_limit_k_min -25
_diffrn_reflns_limit_l_max 13
_diffrn_reflns_limit_l_min -12
_diffrn_reflns_number 8357
_diffrn_reflns_point_group_measured_fraction_full 0.908
_diffrn_reflns_point_group_measured_fraction_max 0.795
_diffrn_reflns_theta_full 25.242
_diffrn_reflns_theta_max 28.275
_diffrn_reflns_theta_min 2.059
_diffrn_source 'micro-focus sealed X-ray tube'
_diffrn_source_type 'SuperNova (Mo) X-ray Source'
_exptl_absorpt_coefficient_mu 0.083
_exptl_absorpt_correction_T_max 1.00000
_exptl_absorpt_correction_T_min 0.39288
_exptl_absorpt_correction_type multi-scan
_exptl_absorpt_process_details
;
CrysAlisPro 1.171.38.41 (Rigaku Oxford Diffraction, 2015)
Empirical absorption correction using spherical harmonics,
 implemented in SCALE3 ABSPACK scaling algorithm.
;
_exptl_crystal_colour 'clear whiteish colourless'
_exptl_crystal_colour_lustre clear
_exptl_crystal_colour_modifier whiteish
_exptl_crystal_colour_primary colourless
_exptl_crystal_density_diffrn 1.095
_exptl_crystal_density_method 'not measured'
_exptl_crystal_description hexagonal
_exptl_crystal_F_000 1356
_exptl_crystal_size_max 0.359
_exptl_crystal_size_mid 0.129
_exptl_crystal_size_min 0.125
_refine_diff_density_max 0.262
_refine_diff_density_min -0.251
_refine_diff_density_rms 0.057
_refine_ls_abs_structure_details
;
 Flack x determined using 1349 quotients [(I+)-(I-)]/[(I+)+(I-)]
 (Parsons, Flack and Wagner, Acta Cryst. B69 (2013) 249-259).
;
_refine_ls_abs_structure_Flack 0.000(3)
_refine_ls_extinction_coef 0.33(3)
_refine_ls_extinction_expression Fc^*^=kFc[1+0.001xFc^2^\l^3^/sin(2\q)]^-1/4^
_refine_ls_extinction_method 'SHELXL-2014/7 (Sheldrick 2014'
_refine_ls_goodness_of_fit_ref 1.008
_refine_ls_hydrogen_treatment mixed
_refine_ls_matrix_type full
_refine_ls_number_parameters 272
_refine_ls_number_reflns 4990
_refine_ls_number_restraints 1
_refine_ls_restrained_S_all 1.008
_refine_ls_R_factor_all 0.0711
_refine_ls_R_factor_gt 0.0591
_refine_ls_shift/su_max 0.04
_refine_ls_shift/su_mean 0.004
_refine_ls_structure_factor_coef Fsqd
_refine_ls_weighting_details 'w=1/[\s^2^(Fo^2^)+(0.0950P)^2^] where P=(Fo^2^+2Fc^2^)/3'
_refine_ls_weighting_scheme calc
_refine_ls_wR_factor_gt 0.1546
_refine_ls_wR_factor_ref 0.1625
_reflns_Friedel_coverage 0.678
_reflns_Friedel_fraction_full 0.808
_reflns_Friedel_fraction_max 0.677
_reflns_number_gt 4069
_reflns_number_total 4990
_reflns_threshold_expression 'I > 2\s(I)'
_cod_data_source_file c6py01955b2.cif
_cod_data_source_block co_crystal
_cod_depositor_comments 'Adding full bibliography for 1544649.cif.'
_cod_original_cell_volume 3797.8(4)
_cod_database_code 1544649
_chemical_oxdiff_formula 'C H N O S'
_shelx_space_group_comment
;
The symmetry employed for this shelxl refinement is uniquely defined
by the following loop, which should always be used as a source of
symmetry information in preference to the above space-group names.
They are only intended as comments.
;
_reflns_odcompleteness_completeness 99.49
_reflns_odcompleteness_iscentric 1
_reflns_odcompleteness_theta 26.42
_olex2_refinement_description
;
1. Fixed Uiso
 At 1.2 times of:
  All C(H) groups, All C(H,H) groups, All N(H) groups
 At 1.5 times of:
  All C(H,H,H) groups, All O(H) groups
2.a Ternary CH refined with riding coordinates:
 C8(H8), C10(H10), C16(H16)
2.b Secondary CH2 refined with riding coordinates:
 C9(H9A,H9B), C17(H17A,H17B)
2.c Aromatic/amide H refined with riding coordinates:
 N1(H1), N2(H2), N3(H3)
2.d Idealised Me refined as rotating group:
 C1(H1A,H1B,H1C), C2(H2A,H2B,H2C), C3(H3A,H3B,H3C), C6(H6A,H6B,H6C), C7(H7A,
 H7B,H7C), C13(H13A,H13B,H13C), C14(H14A,H14B,H14C), C19(H19A,H19B,H19C)
2.e Idealised tetrahedral OH refined as rotating group:
 O5(H5)
;
_shelx_shelxl_version_number 2014/7
_olex2_date_sample_data_collection 2016-02-08
_olex2_submission_special_instructions 'No special instructions were received'
_oxdiff_exptl_absorpt_empirical_details
;
Empirical correction (ABSPACK) includes:
- Absorption correction using spherical harmonics
- Frame scaling
;
_oxdiff_exptl_absorpt_empirical_full_max 4.671
_oxdiff_exptl_absorpt_empirical_full_min 0.599

loop_
_space_group_symop_operation_xyz
'x, y, z'
'x-y, x, z+5/6'
'-y, x-y, z+2/3'
'-x, -y, z+1/2'
'-x+y, -x, z+1/3'
'y, -x+y, z+1/6'

loop_
_atom_site_label
_atom_site_type_symbol
_atom_site_fract_x
_atom_site_fract_y
_atom_site_fract_z
_atom_site_U_iso_or_equiv
_atom_site_adp_type
_atom_site_occupancy
_atom_site_site_symmetry_order
_atom_site_calc_flag
_atom_site_refinement_flags_posn
C1 C 0.5478(3) 0.4013(2) 0.4016(5) 0.0414(12) Uani 1 1 d .
H1A H 0.6021 0.4138 0.3935 0.062 Uiso 1 1 calc GR
H1B H 0.5154 0.3614 0.3429 0.062 Uiso 1 1 calc GR
H1C H 0.5291 0.3815 0.4821 0.062 Uiso 1 1 calc GR
C2 C 0.4593(2) 0.4571(3) 0.3905(6) 0.0468(13) Uani 1 1 d .
H2A H 0.4397 0.4376 0.4708 0.070 Uiso 1 1 calc GR
H2B H 0.4270 0.4174 0.3315 0.070 Uiso 1 1 calc GR
H2C H 0.4570 0.5048 0.3758 0.070 Uiso 1 1 calc GR
C3 C 0.5775(3) 0.5130(2) 0.2615(5) 0.0378(11) Uani 1 1 d .
H3A H 0.5801 0.5637 0.2569 0.057 Uiso 1 1 calc GR
H3B H 0.5448 0.4794 0.1965 0.057 Uiso 1 1 calc GR
H3C H 0.6302 0.5205 0.2543 0.057 Uiso 1 1 calc GR
C4 C 0.5426(2) 0.4749(2) 0.3802(4) 0.0316(10) Uani 1 1 d .
C5 C 0.6597(2) 0.5656(2) 0.4935(4) 0.0254(8) Uani 1 1 d .
C6 C 0.7724(3) 0.5893(3) 0.8983(5) 0.0406(11) Uani 1 1 d .
H6A H 0.8260 0.6279 0.9211 0.061 Uiso 1 1 calc GR
H6B H 0.7714 0.5425 0.8673 0.061 Uiso 1 1 calc GR
H6C H 0.7384 0.5754 0.9683 0.061 Uiso 1 1 calc GR
C7 C 0.7427(3) 0.6961(3) 0.8497(4) 0.0350(10) Uani 1 1 d .
H7A H 0.7116 0.6825 0.9231 0.052 Uiso 1 1 calc GR
H7B H 0.7195 0.7145 0.7897 0.052 Uiso 1 1 calc GR
H7C H 0.7962 0.7375 0.8666 0.052 Uiso 1 1 calc GR
C8 C 0.7437(2) 0.6238(2) 0.8019(4) 0.0304(9) Uani 1 1 d .
H8 H 0.6890 0.5836 0.7806 0.036 Uiso 1 1 calc R
C9 C 0.7938(2) 0.6427(2) 0.6898(4) 0.0281(9) Uani 1 1 d .
H9A H 0.7909 0.5941 0.6607 0.034 Uiso 1 1 calc R
H9B H 0.8488 0.6794 0.7116 0.034 Uiso 1 1 calc R
C10 C 0.7707(2) 0.6786(2) 0.5877(4) 0.0238(8) Uani 1 1 d .
H10 H 0.7803 0.7305 0.6163 0.029 Uiso 1 1 calc R
C11 C 0.8237(2) 0.69415(19) 0.4784(4) 0.0228(8) Uani 1 1 d .
C12 C 0.8447(2) 0.7265(2) 0.2642(4) 0.0260(8) Uani 1 1 d .
C13 C 0.7928(3) 0.7243(3) 0.1612(4) 0.0354(10) Uani 1 1 d .
H13A H 0.7784 0.7645 0.1735 0.053 Uiso 1 1 calc GR
H13B H 0.7455 0.6728 0.1583 0.053 Uiso 1 1 calc GR
H13C H 0.8214 0.7341 0.0859 0.053 Uiso 1 1 calc GR
C14 C 0.9185(2) 0.8069(2) 0.2708(5) 0.0339(10) Uani 1 1 d .
H14A H 0.9038 0.8471 0.2809 0.051 Uiso 1 1 calc GR
H14B H 0.9485 0.8167 0.1970 0.051 Uiso 1 1 calc GR
H14C H 0.9503 0.8083 0.3388 0.051 Uiso 1 1 calc GR
C15 C 0.8669(2) 0.6634(2) 0.2362(4) 0.0253(9) Uani 1 1 d .
C16 C 0.8325(2) 0.5270(2) 0.2557(4) 0.0274(9) Uani 1 1 d .
H16 H 0.8850 0.5487 0.2174 0.033 Uiso 1 1 calc R
C17 C 0.8355(2) 0.4954(2) 0.3804(4) 0.0328(10) Uani 1 1 d .
H17A H 0.7834 0.4723 0.4181 0.039 Uiso 1 1 calc R
H17B H 0.8490 0.4538 0.3719 0.039 Uiso 1 1 calc R
C18 C 0.7723(2) 0.4612(2) 0.1776(4) 0.0331(10) Uani 1 1 d .
C19 C 0.7511(3) 0.3595(3) 0.0454(5) 0.0448(12) Uani 1 1 d .
H19A H 0.7246 0.3768 -0.0102 0.067 Uiso 1 1 calc GR
H19B H 0.7123 0.3175 0.0957 0.067 Uiso 1 1 calc GR
H19C H 0.7806 0.3403 0.0004 0.067 Uiso 1 1 calc GR
N1 N 0.68762(17) 0.63298(18) 0.5551(3) 0.0246(7) Uani 1 1 d .
H1 H 0.6558 0.6499 0.5760 0.030 Uiso 1 1 calc R
N2 N 0.79893(17) 0.70807(17) 0.3746(3) 0.0235(7) Uani 1 1 d .
H2 H 0.7535 0.7061 0.3727 0.028 Uiso 1 1 calc R
N3 N 0.81443(17) 0.58918(18) 0.2671(3) 0.0240(7) Uani 1 1 d .
H3 H 0.7684 0.5785 0.2946 0.029 Uiso 1 1 calc R
O1 O 0.58213(14) 0.53325(16) 0.4777(3) 0.0298(7) Uani 1 1 d .
O2 O 0.70063(14) 0.53972(14) 0.4577(3) 0.0272(6) Uani 1 1 d .
O3 O 0.88554(14) 0.69384(15) 0.4869(3) 0.0272(6) Uani 1 1 d .
O4 O 0.92834(14) 0.68085(15) 0.1829(3) 0.0291(7) Uani 1 1 d .
O5 O 0.89162(16) 0.55571(16) 0.4549(3) 0.0329(7) Uani 1 1 d .
H5 H 0.8746 0.5851 0.4763 0.049 Uiso 1 1 calc GR
O6 O 0.70538(18) 0.4439(2) 0.1690(4) 0.0577(11) Uani 1 1 d .
O7 O 0.80447(17) 0.42494(17) 0.1204(3) 0.0396(8) Uani 1 1 d .

loop_
_atom_site_aniso_label
_atom_site_aniso_U_11
_atom_site_aniso_U_22
_atom_site_aniso_U_33
_atom_site_aniso_U_23
_atom_site_aniso_U_13
_atom_site_aniso_U_12
C1 0.040(2) 0.022(2) 0.054(4) -0.0050(19) -0.015(2) 0.0098(18)
C2 0.028(2) 0.041(3) 0.067(4) -0.018(2) -0.014(2) 0.0141(19)
C3 0.043(2) 0.033(2) 0.039(3) -0.0073(19) -0.011(2) 0.021(2)
C4 0.0250(19) 0.0227(18) 0.041(3) -0.0079(18) -0.0091(17) 0.0074(15)
C5 0.0223(18) 0.0302(19) 0.020(2) 0.0068(16) 0.0026(15) 0.0106(16)
C6 0.057(3) 0.054(3) 0.027(3) 0.006(2) 0.002(2) 0.040(2)
C7 0.044(2) 0.045(2) 0.022(3) 0.0017(18) -0.0002(18) 0.027(2)
C8 0.0295(19) 0.041(2) 0.026(3) 0.0029(18) 0.0016(17) 0.0212(18)
C9 0.0273(19) 0.034(2) 0.028(3) -0.0018(17) -0.0015(16) 0.0194(17)
C10 0.0217(17) 0.0258(18) 0.023(2) -0.0040(15) -0.0029(15) 0.0115(15)
C11 0.0230(17) 0.0154(16) 0.025(2) -0.0021(14) -0.0027(15) 0.0059(13)
C12 0.0223(18) 0.0261(19) 0.029(3) 0.0017(16) 0.0027(16) 0.0119(15)
C13 0.041(2) 0.050(3) 0.025(3) 0.0040(19) 0.0027(18) 0.031(2)
C14 0.031(2) 0.0245(19) 0.046(3) 0.0007(18) 0.0093(19) 0.0131(17)
C15 0.0209(17) 0.0270(19) 0.026(3) -0.0035(15) -0.0054(15) 0.0104(15)
C16 0.0226(17) 0.0241(18) 0.034(3) -0.0003(16) 0.0044(16) 0.0108(15)
C17 0.029(2) 0.031(2) 0.040(3) 0.0030(18) 0.0004(18) 0.0158(18)
C18 0.033(2) 0.028(2) 0.038(3) -0.0014(18) 0.0008(19) 0.0154(17)
C19 0.046(3) 0.036(2) 0.053(4) -0.012(2) -0.002(2) 0.021(2)
N1 0.0187(14) 0.0259(15) 0.028(2) -0.0028(13) 0.0011(13) 0.0100(12)
N2 0.0206(15) 0.0274(16) 0.024(2) -0.0002(13) 0.0011(13) 0.0130(13)
N3 0.0181(14) 0.0262(16) 0.0250(19) -0.0010(13) 0.0018(13) 0.0091(12)
O1 0.0212(13) 0.0314(14) 0.0309(19) -0.0079(12) -0.0025(12) 0.0086(11)
O2 0.0243(13) 0.0256(13) 0.0315(18) -0.0014(11) -0.0004(11) 0.0124(11)
O3 0.0200(13) 0.0308(14) 0.0317(18) -0.0043(12) -0.0031(11) 0.0133(11)
O4 0.0236(13) 0.0287(14) 0.0323(18) -0.0030(12) 0.0050(12) 0.0111(11)
O5 0.0333(15) 0.0360(15) 0.0330(19) 0.0010(13) -0.0033(13) 0.0201(13)
O6 0.0286(17) 0.056(2) 0.086(3) -0.040(2) -0.0112(17) 0.0190(15)
O7 0.0379(16) 0.0386(16) 0.048(2) -0.0145(14) -0.0026(14) 0.0231(14)

loop_
_atom_type_symbol
_atom_type_description
_atom_type_scat_dispersion_real
_atom_type_scat_dispersion_imag
_atom_type_scat_source
C C 0.0033 0.0016 'International Tables Vol C Tables 4.2.6.8 and 6.1.1.4'
H H 0.0000 0.0000 'International Tables Vol C Tables 4.2.6.8 and 6.1.1.4'
N N 0.0061 0.0033 'International Tables Vol C Tables 4.2.6.8 and 6.1.1.4'
O O 0.0106 0.0060 'International Tables Vol C Tables 4.2.6.8 and 6.1.1.4'

loop_
_geom_angle_atom_site_label_1
_geom_angle_atom_site_label_2
_geom_angle_atom_site_label_3
_geom_angle
C2 C4 C1 110.6(4)
C2 C4 C3 110.9(4)
C3 C4 C1 112.4(4)
O1 C4 C1 111.2(4)
O1 C4 C2 102.3(3)
O1 C4 C3 109.0(3)
O1 C5 N1 110.1(3)
O2 C5 N1 123.5(3)
O2 C5 O1 126.4(4)
C6 C8 C7 110.5(4)
C9 C8 C6 110.5(3)
C9 C8 C7 111.5(3)
C8 C9 C10 115.0(3)
C9 C10 C11 110.9(3)
N1 C10 C9 113.7(3)
N1 C10 C11 111.4(3)
N2 C11 C10 116.7(3)
O3 C11 C10 121.1(3)
O3 C11 N2 122.2(4)
C13 C12 C14 110.1(4)
C13 C12 C15 106.3(3)
C14 C12 C15 109.8(3)
N2 C12 C13 107.9(3)
N2 C12 C14 111.5(4)
N2 C12 C15 111.1(3)
N3 C15 C12 116.7(3)
O4 C15 C12 120.6(3)
O4 C15 N3 122.7(3)
C18 C16 C17 110.2(3)
N3 C16 C17 109.9(3)
N3 C16 C18 111.0(3)
O5 C17 C16 111.3(3)
O6 C18 C16 124.7(4)
O6 C18 O7 124.4(4)
O7 C18 C16 110.9(3)
C5 N1 C10 120.9(3)
C11 N2 C12 122.6(3)
C15 N3 C16 121.2(3)
C5 O1 C4 119.7(3)
C18 O7 C19 115.1(3)

loop_
_geom_bond_atom_site_label_1
_geom_bond_atom_site_label_2
_geom_bond_distance
C1 C4 1.528(6)
C2 C4 1.507(6)
C3 C4 1.515(7)
C4 O1 1.496(5)
C5 N1 1.349(5)
C5 O1 1.346(4)
C5 O2 1.223(5)
C6 C8 1.531(6)
C7 C8 1.537(6)
C8 C9 1.526(6)
C9 C10 1.531(6)
C10 C11 1.540(6)
C10 N1 1.471(5)
C11 N2 1.344(5)
C11 O3 1.230(4)
C12 C13 1.530(6)
C12 C14 1.531(5)
C12 C15 1.548(5)
C12 N2 1.467(5)
C15 N3 1.353(5)
C15 O4 1.238(5)
C16 C17 1.544(6)
C16 C18 1.526(6)
C16 N3 1.447(5)
C17 O5 1.424(5)
C18 O6 1.194(5)
C18 O7 1.336(5)
C19 O7 1.459(5)

loop_
_smtbx_masks_void_nr
_smtbx_masks_void_average_x
_smtbx_masks_void_average_y
_smtbx_masks_void_average_z
_smtbx_masks_void_volume
_smtbx_masks_void_count_electrons
1 0.000 0.000 -0.883 436.1 14.9
2 0.072 0.403 0.454 18.8 0.0
3 -0.072 0.597 0.954 18.8 0.0
4 0.331 0.928 0.787 18.8 0.0
5 0.403 0.331 0.621 18.8 0.0
6 0.597 0.669 0.121 18.8 0.0
7 0.669 0.072 0.287 18.8 0.0
